data_2020514
loop_
_publ_author_name
'Huang, Qiu-Ying'
'Lin, Xiao-Yi'
'Meng, Xiang-Ru'

_publ_section_title
;
 A new one-dimensional Cd^II^ coordination polymer with a two-dimensional
 layered structure incorporating
 2-[(1<i>H</i>-imidazol-1-yl)methyl]-1<i>H</i>-benzimidazole and
 benzene-1,2-dicarboxylate ligands
;
_journal_issue 6
_journal_name_full 'Acta Crystallographica Section C'
_journal_page_first
;
;
_journal_paper_doi 10.1107/S2053229616007658
_journal_volume 72
_journal_year 2016
_chemical_formula_iupac '[Cd (C8 H4 O4)(C11 H10 N4)], C3 H7 N O'
_chemical_formula_moiety 'C19 H14 Cd N4 O4, C3 H7 N O'
_chemical_formula_sum 'C22 H21 Cd N5 O5'
_chemical_formula_weight 547.84
_chemical_name_systematic
;<i>catena</i>-Poly[[cadmium(II)-bis[\m-benzene-1,2-dicarboxylato-\k^4^<i>O</i>^1^,<i>O</i>^1'^:<i>O</i>^2^,<i>O</i>^2'^]-cadmium(II)-bis{\m-2-[(1<i>H</i>-imidazol-1-yl)methyl]-1<i>H</i>-benzimidazole}-\k^2^<i>N</i>^2^:<i>N</i>^3^;\k^2^<i>N</i>^3^:<i>N</i>^2^]
dimethylformamide disolvate]
;
_space_group_crystal_system triclinic
_space_group_IT_number 2
_space_group_name_Hall '-P 1'
_space_group_name_H-M_alt 'P -1'
_symmetry_space_group_name_Hall '-P 1'
_symmetry_space_group_name_H-M 'P -1'
_atom_sites_solution_hydrogens geom
_audit_creation_method SHELXL-2014/7
_cell_angle_alpha 88.48(3)
_cell_angle_beta 83.73(3)
_cell_angle_gamma 76.65(3)
_cell_formula_units_Z 2
_cell_length_a 8.5502(17)
_cell_length_b 9.2713(19)
_cell_length_c 15.363(3)
_cell_measurement_reflns_used 3457
_cell_measurement_temperature 293(2)
_cell_measurement_theta_max 27.8326
_cell_measurement_theta_min 2.4620
_cell_volume 1177.8(4)
_computing_cell_refinement
;
CrystalClear (Rigaku/MSC, 2004)
;
_computing_data_collection
;
CrystalClear (Rigaku/MSC, 2004)
;
_computing_data_reduction
;
CrystalClear (Rigaku/MSC, 2004)
;
_computing_molecular_graphics
;
DIAMOND (Brandenburg & Putz, 2005)
;
_computing_publication_material
;
publCIF (Westrip, 2010)
;
_computing_structure_refinement
;
SHELXL2014 (Sheldrick, 2015)
;
_computing_structure_solution
;
SHELXS97 (Sheldrick, 2008)
;
_diffrn_ambient_temperature 293(2)
_diffrn_detector_area_resol_mean 28.5714
_diffrn_measured_fraction_theta_full 0.997
_diffrn_measured_fraction_theta_max 0.988
_diffrn_measurement_device_type 'Rigaku Saturn'
_diffrn_measurement_method \w
_diffrn_radiation_type MoK\a
_diffrn_radiation_wavelength 0.71073
_diffrn_reflns_av_R_equivalents 0.0457
_diffrn_reflns_limit_h_max 11
_diffrn_reflns_limit_h_min -10
_diffrn_reflns_limit_k_max 12
_diffrn_reflns_limit_k_min -12
_diffrn_reflns_limit_l_max 20
_diffrn_reflns_limit_l_min -20
_diffrn_reflns_number 14703
_diffrn_reflns_theta_full 25.242
_diffrn_reflns_theta_max 27.857
_diffrn_reflns_theta_min 2.462
_exptl_absorpt_coefficient_mu 0.969
_exptl_absorpt_correction_T_max 1.0000
_exptl_absorpt_correction_T_min 0.8199
_exptl_absorpt_correction_type multi-scan
_exptl_absorpt_process_details
;
(CrystalClear; Rigaku/MSC, 2004)
;
_exptl_crystal_colour Colourless
_exptl_crystal_density_diffrn 1.545
_exptl_crystal_description Prism
_exptl_crystal_F_000 552
_exptl_crystal_size_max 0.190
_exptl_crystal_size_mid 0.130
_exptl_crystal_size_min 0.120
_refine_diff_density_max 1.008
_refine_diff_density_min -0.641
_refine_ls_extinction_method none
_refine_ls_goodness_of_fit_ref 1.074
_refine_ls_hydrogen_treatment constr
_refine_ls_matrix_type full
_refine_ls_number_parameters 298
_refine_ls_number_reflns 5550
_refine_ls_number_restraints 10
_refine_ls_restrained_S_all 1.117
_refine_ls_R_factor_all 0.0724
_refine_ls_R_factor_gt 0.0581
_refine_ls_shift/su_max 0.001
_refine_ls_shift/su_mean 0.000
_refine_ls_structure_factor_coef Fsqd
_refine_ls_weighting_details 'w=1/[\s^2^(Fo^2^)+(0.0654P)^2^+0.3963P] where P=(Fo^2^+2Fc^2^)/3'
_refine_ls_weighting_scheme calc
_refine_ls_wR_factor_gt 0.1293
_refine_ls_wR_factor_ref 0.1400
_reflns_number_gt 4610
_reflns_number_total 5550
_reflns_threshold_expression 'I > 2\s(I)'
_cod_data_source_file wq3113sup1.cif
_cod_data_source_block I
_cod_original_cell_volume 1177.9(4)
_cod_database_code 2020514
_shelx_space_group_comment
;
The symmetry employed for this shelxl refinement is uniquely defined
by the following loop, which should always be used as a source of
symmetry information in preference to the above space-group names.
They are only intended as comments.
;
_shelx_estimated_absorpt_t_min 0.837
_shelx_estimated_absorpt_t_max 0.893

loop_
_space_group_symop_operation_xyz
'x, y, z'
'-x, -y, -z'

loop_
_atom_site_type_symbol
_atom_site_label
_atom_site_fract_x
_atom_site_fract_y
_atom_site_fract_z
_atom_site_U_iso_or_equiv
_atom_site_adp_type
_atom_site_calc_flag
_atom_site_occupancy
Cd Cd1 0.76797(4) 0.71354(3) 0.92926(2) 0.03756(13) Uani d 1
N N1 0.5440(4) 0.7365(4) 0.8603(3) 0.0424(9) Uani d 1
N N2 0.3105(5) 0.7191(5) 0.8176(3) 0.0502(11) Uani d 1
H H2A 0.2139 0.7056 0.8203 0.060 Uiso calc 1
N N3 0.2489(5) 0.8241(4) 1.0201(3) 0.0400(9) Uani d 1
N N4 0.1993(5) 1.0546(4) 1.0641(3) 0.0433(9) Uani d 1
O O1 0.8730(4) 0.4925(4) 0.8485(2) 0.0495(8) Uani d 1
O O2 1.0155(4) 0.6618(3) 0.8346(2) 0.0445(8) Uani d 1
O O3 1.1641(5) 0.3940(4) 0.9441(2) 0.0559(10) Uani d 1
O O4 1.3880(5) 0.2229(5) 0.9192(3) 0.0654(11) Uani d 1
C C1 0.9984(6) 0.5322(5) 0.8206(3) 0.0385(10) Uani d 1
C C2 1.1279(6) 0.4283(5) 0.7637(3) 0.0410(10) Uani d 1
C C3 1.1207(8) 0.4376(7) 0.6742(4) 0.0655(16) Uani d 1
H H3A 1.0438 0.5125 0.6512 0.079 Uiso calc 1
C C4 1.2264(9) 0.3369(9) 0.6188(4) 0.086(2) Uani d 1
H H4A 1.2199 0.3434 0.5587 0.103 Uiso calc 1
C C5 1.3417(9) 0.2265(8) 0.6520(5) 0.090(2) Uani d 1
H H5A 1.4108 0.1568 0.6147 0.108 Uiso calc 1
C C6 1.3540(8) 0.2200(7) 0.7395(4) 0.0685(17) Uani d 1
H H6A 1.4333 0.1461 0.7612 0.082 Uiso calc 1
C C7 1.2506(6) 0.3215(5) 0.7976(3) 0.0431(11) Uani d 1
C C8 1.2697(6) 0.3124(5) 0.8933(3) 0.0434(11) Uani d 1
C C9 0.5473(6) 0.7645(5) 0.7709(3) 0.0433(11) Uani d 1
C C10 0.6683(7) 0.7972(7) 0.7109(4) 0.0596(15) Uani d 1
H H10A 0.7676 0.8032 0.7280 0.072 Uiso calc 1
C C11 0.6358(9) 0.8203(8) 0.6251(4) 0.0778(19) Uani d 1
H H11A 0.7138 0.8437 0.5837 0.093 Uiso calc 1
C C12 0.4868(9) 0.8089(9) 0.5993(5) 0.085(2) Uani d 1
H H12A 0.4689 0.8248 0.5408 0.101 Uiso calc 1
C C13 0.3678(8) 0.7756(8) 0.6566(4) 0.0727(18) Uani d 1
H H13A 0.2693 0.7685 0.6388 0.087 Uiso calc 1
C C14 0.4004(6) 0.7523(6) 0.7441(3) 0.0509(13) Uani d 1
C C15 0.4000(6) 0.7112(5) 0.8849(3) 0.0409(11) Uani d 1
C C16 0.3356(6) 0.6841(5) 0.9765(3) 0.0454(11) Uani d 1
H H16A 0.2626 0.6181 0.9759 0.054 Uiso calc 1
H H16B 0.4242 0.6360 1.0092 0.054 Uiso calc 1
C C17 0.2913(5) 0.9537(5) 1.0105(3) 0.0437(11) Uani d 1
H H17A 0.3754 0.9707 0.9708 0.052 Uiso calc 1
C C18 0.1207(7) 0.8418(6) 1.0821(4) 0.0537(14) Uani d 1
H H18A 0.0648 0.7705 1.1022 0.064 Uiso calc 1
C C19 0.0906(7) 0.9845(6) 1.1090(4) 0.0570(14) Uani d 1
H H19A 0.0086 1.0283 1.1514 0.068 Uiso calc 1
N N5 0.1884(12) 0.7279(11) 0.3925(6) 0.138(4) Uani d 1
O O5 0.0549(13) 0.7944(12) 0.5270(7) 0.209(5) Uani d 1
C C21 0.1220(19) 0.8519(15) 0.3408(10) 0.305(14) Uani d 1
H H21A 0.1839 0.8461 0.2845 0.458 Uiso calc 1
H H21B 0.0120 0.8517 0.3336 0.458 Uiso calc 1
H H21C 0.1254 0.9417 0.3695 0.458 Uiso calc 1
C C22 0.127(2) 0.7047(12) 0.4762(7) 0.320(16) Uani d 1
H H22 0.1443 0.6066 0.4949 0.383 Uiso calc 1
C C20 0.305(2) 0.5929(17) 0.3545(13) 0.46(3) Uani d 1
H H20A 0.3457 0.6138 0.2959 0.685 Uiso calc 1
H H20B 0.3940 0.5656 0.3897 0.685 Uiso calc 1
H H20C 0.2519 0.5128 0.3537 0.685 Uiso calc 1

loop_
_atom_site_aniso_label
_atom_site_aniso_U_11
_atom_site_aniso_U_22
_atom_site_aniso_U_33
_atom_site_aniso_U_12
_atom_site_aniso_U_13
_atom_site_aniso_U_23
Cd1 0.0354(2) 0.0336(2) 0.0430(2) -0.00685(14) -0.00268(14) -0.00228(14)
N1 0.033(2) 0.045(2) 0.049(2) -0.0097(17) -0.0042(17) -0.0054(18)
N2 0.034(2) 0.057(3) 0.061(3) -0.0119(19) -0.006(2) -0.013(2)
N3 0.039(2) 0.0299(19) 0.051(2) -0.0097(16) -0.0016(18) -0.0020(17)
N4 0.046(2) 0.0275(19) 0.055(2) -0.0074(16) 0.0005(19) -0.0024(17)
O1 0.0421(19) 0.0418(19) 0.064(2) -0.0132(15) 0.0076(16) -0.0079(16)
O2 0.0401(18) 0.0357(17) 0.056(2) -0.0076(14) 0.0003(15) -0.0062(15)
O3 0.070(3) 0.049(2) 0.0395(19) 0.0061(18) -0.0098(17) -0.0001(16)
O4 0.047(2) 0.077(3) 0.065(3) 0.000(2) -0.0050(19) 0.016(2)
C1 0.042(3) 0.038(2) 0.033(2) -0.005(2) -0.0026(19) 0.0004(18)
C2 0.041(3) 0.041(3) 0.040(2) -0.008(2) 0.001(2) -0.008(2)
C3 0.074(4) 0.069(4) 0.046(3) -0.005(3) -0.002(3) -0.003(3)
C4 0.109(6) 0.097(5) 0.038(3) -0.002(5) 0.004(3) -0.013(3)
C5 0.105(6) 0.081(5) 0.062(4) 0.009(4) 0.029(4) -0.023(4)
C6 0.069(4) 0.061(4) 0.059(4) 0.010(3) 0.013(3) -0.008(3)
C7 0.043(3) 0.040(3) 0.044(3) -0.008(2) 0.003(2) -0.001(2)
C8 0.041(3) 0.039(3) 0.051(3) -0.011(2) -0.003(2) -0.002(2)
C9 0.038(3) 0.044(3) 0.045(3) -0.002(2) -0.005(2) -0.008(2)
C10 0.047(3) 0.072(4) 0.060(4) -0.015(3) 0.000(3) -0.005(3)
C11 0.079(5) 0.097(5) 0.052(4) -0.017(4) 0.008(3) 0.002(3)
C12 0.085(5) 0.116(6) 0.049(4) -0.014(4) -0.011(4) -0.009(4)
C13 0.065(4) 0.096(5) 0.057(4) -0.012(4) -0.014(3) -0.014(3)
C14 0.046(3) 0.061(3) 0.046(3) -0.010(2) -0.007(2) -0.014(2)
C15 0.037(3) 0.033(2) 0.051(3) -0.0046(19) -0.002(2) -0.012(2)
C16 0.049(3) 0.032(2) 0.056(3) -0.012(2) 0.001(2) -0.005(2)
C17 0.032(2) 0.037(3) 0.061(3) -0.0096(19) 0.004(2) -0.008(2)
C18 0.057(3) 0.039(3) 0.064(3) -0.017(2) 0.015(3) 0.000(2)
C19 0.061(3) 0.044(3) 0.060(3) -0.012(2) 0.021(3) -0.002(2)
N5 0.179(10) 0.160(9) 0.117(7) -0.109(8) -0.047(7) 0.019(7)
O5 0.162(8) 0.224(12) 0.237(12) -0.007(8) -0.063(8) -0.095(9)
C21 0.41(3) 0.27(2) 0.35(3) -0.23(2) -0.23(2) 0.18(2)
C22 0.35(4) 0.35(4) 0.35(4) -0.20(3) -0.17(3) -0.05(3)
C20 0.22(2) 0.18(2) 0.97(8) -0.046(16) -0.03(3) -0.19(3)

loop_
_atom_type_symbol
_atom_type_description
_atom_type_scat_dispersion_real
_atom_type_scat_dispersion_imag
_atom_type_scat_source
C C 0.0033 0.0016 'International Tables Vol C Tables 4.2.6.8 and 6.1.1.4'
H H 0.0000 0.0000 'International Tables Vol C Tables 4.2.6.8 and 6.1.1.4'
N N 0.0061 0.0033 'International Tables Vol C Tables 4.2.6.8 and 6.1.1.4'
O O 0.0106 0.0060 'International Tables Vol C Tables 4.2.6.8 and 6.1.1.4'
Cd Cd -0.8075 1.2024 'International Tables Vol C Tables 4.2.6.8 and 6.1.1.4'

loop_
_geom_angle_atom_site_label_1
_geom_angle_atom_site_label_2
_geom_angle_atom_site_label_3
_geom_angle_site_symmetry_1
_geom_angle_site_symmetry_3
_geom_angle
_geom_angle_publ_flag
O3 Cd1 N4 2_767 2_677 106.08(15) y
O3 Cd1 N1 2_767 . 131.73(15) y
N4 Cd1 N1 2_677 . 104.19(15) y
O3 Cd1 O1 2_767 . 93.14(13) y
N4 Cd1 O1 2_677 . 140.35(14) y
N1 Cd1 O1 . . 86.63(14) y
O3 Cd1 O2 2_767 . 104.11(13) y
N4 Cd1 O2 2_677 . 86.50(13) y
N1 Cd1 O2 . . 114.48(13) y
O1 Cd1 O2 . . 54.87(11) y
O3 Cd1 O4 2_767 2_767 53.77(13) y
N4 Cd1 O4 2_677 2_767 83.00(15) y
N1 Cd1 O4 . 2_767 94.48(14) y
O1 Cd1 O4 . 2_767 134.87(13) y
O2 Cd1 O4 . 2_767 150.85(13) y
O3 Cd1 C1 2_767 . 97.92(14) ?
N4 Cd1 C1 2_677 . 114.19(15) ?
N1 Cd1 C1 . . 102.84(14) ?
O1 Cd1 C1 . . 27.13(12) ?
O2 Cd1 C1 . . 27.84(12) ?
O4 Cd1 C1 2_767 . 151.08(13) ?
O3 Cd1 C8 2_767 2_767 26.97(13) ?
N4 Cd1 C8 2_677 2_767 92.52(15) ?
N1 Cd1 C8 . 2_767 116.59(15) ?
O1 Cd1 C8 . 2_767 116.85(14) ?
O2 Cd1 C8 . 2_767 127.44(14) ?
O4 Cd1 C8 2_767 2_767 27.06(12) ?
C1 Cd1 C8 . 2_767 124.89(14) ?
C15 N1 C9 . . 105.6(4) ?
C15 N1 Cd1 . . 132.8(3) ?
C9 N1 Cd1 . . 121.0(3) ?
C15 N2 C14 . . 107.7(4) ?
C15 N2 H2A . . 126.1 ?
C14 N2 H2A . . 126.1 ?
C17 N3 C18 . . 107.6(4) ?
C17 N3 C16 . . 125.8(4) ?
C18 N3 C16 . . 126.4(4) ?
C17 N4 C19 . . 105.1(4) ?
C17 N4 Cd1 . 2_677 123.2(3) ?
C19 N4 Cd1 . 2_677 131.7(3) ?
C1 O1 Cd1 . . 92.6(3) ?
C1 O2 Cd1 . . 90.6(3) ?
C8 O3 Cd1 . 2_767 98.8(3) ?
C8 O4 Cd1 . 2_767 83.5(3) ?
O1 C1 O2 . . 121.5(4) ?
O1 C1 C2 . . 119.2(4) ?
O2 C1 C2 . . 119.1(4) ?
O1 C1 Cd1 . . 60.2(2) ?
O2 C1 Cd1 . . 61.6(2) ?
C2 C1 Cd1 . . 177.7(3) ?
C3 C2 C7 . . 119.5(5) ?
C3 C2 C1 . . 117.5(5) ?
C7 C2 C1 . . 123.0(4) ?
C4 C3 C2 . . 120.5(6) ?
C4 C3 H3A . . 119.7 ?
C2 C3 H3A . . 119.7 ?
C3 C4 C5 . . 120.3(6) ?
C3 C4 H4A . . 119.9 ?
C5 C4 H4A . . 119.9 ?
C6 C5 C4 . . 119.7(6) ?
C6 C5 H5A . . 120.2 ?
C4 C5 H5A . . 120.2 ?
C5 C6 C7 . . 121.8(6) ?
C5 C6 H6A . . 119.1 ?
C7 C6 H6A . . 119.1 ?
C6 C7 C2 . . 118.1(5) ?
C6 C7 C8 . . 120.2(5) ?
C2 C7 C8 . . 121.7(4) ?
O4 C8 O3 . . 122.8(5) ?
O4 C8 C7 . . 119.1(5) ?
O3 C8 C7 . . 118.1(4) ?
O4 C8 Cd1 . 2_767 69.5(3) ?
O3 C8 Cd1 . 2_767 54.3(3) ?
C7 C8 Cd1 . 2_767 166.5(3) ?
N1 C9 C10 . . 130.8(5) ?
N1 C9 C14 . . 108.5(4) ?
C10 C9 C14 . . 120.7(5) ?
C11 C10 C9 . . 117.6(6) ?
C11 C10 H10A . . 121.2 ?
C9 C10 H10A . . 121.2 ?
C10 C11 C12 . . 121.0(6) ?
C10 C11 H11A . . 119.5 ?
C12 C11 H11A . . 119.5 ?
C13 C12 C11 . . 122.3(6) ?
C13 C12 H12A . . 118.8 ?
C11 C12 H12A . . 118.8 ?
C12 C13 C14 . . 116.8(6) ?
C12 C13 H13A . . 121.6 ?
C14 C13 H13A . . 121.6 ?
N2 C14 C9 . . 106.0(5) ?
N2 C14 C13 . . 132.5(5) ?
C9 C14 C13 . . 121.5(5) ?
N1 C15 N2 . . 112.2(5) ?
N1 C15 C16 . . 125.7(5) ?
N2 C15 C16 . . 122.0(4) ?
N3 C16 C15 . . 111.1(4) ?
N3 C16 H16A . . 109.4 ?
C15 C16 H16A . . 109.4 ?
N3 C16 H16B . . 109.4 ?
C15 C16 H16B . . 109.4 ?
H16A C16 H16B . . 108.0 ?
N4 C17 N3 . . 111.6(4) ?
N4 C17 H17A . . 124.2 ?
N3 C17 H17A . . 124.2 ?
N3 C18 C19 . . 106.0(4) ?
N3 C18 H18A . . 127.0 ?
C19 C18 H18A . . 127.0 ?
C18 C19 N4 . . 109.7(5) ?
C18 C19 H19A . . 125.2 ?
N4 C19 H19A . . 125.2 ?
C22 N5 C21 . . 123.5(9) ?
C22 N5 C20 . . 112.1(7) ?
C21 N5 C20 . . 122.9(8) ?
N5 C21 H21A . . 109.5 ?
N5 C21 H21B . . 109.5 ?
H21A C21 H21B . . 109.5 ?
N5 C21 H21C . . 109.5 ?
H21A C21 H21C . . 109.5 ?
H21B C21 H21C . . 109.5 ?
O5 C22 N5 . . 127.3(8) ?
O5 C22 H22 . . 116.3 ?
N5 C22 H22 . . 116.3 ?
N5 C20 H20A . . 109.5 ?
N5 C20 H20B . . 109.5 ?
H20A C20 H20B . . 109.5 ?
N5 C20 H20C . . 109.5 ?
H20A C20 H20C . . 109.5 ?
H20B C20 H20C . . 109.5 ?

loop_
_geom_bond_atom_site_label_1
_geom_bond_atom_site_label_2
_geom_bond_site_symmetry_2
_geom_bond_distance
_geom_bond_publ_flag
Cd1 O3 2_767 2.234(3) y
Cd1 N4 2_677 2.237(4) y
Cd1 N1 . 2.254(4) y
Cd1 O1 . 2.363(3) y
Cd1 O2 . 2.392(3) y
Cd1 O4 2_767 2.565(4) y
Cd1 C1 . 2.719(5) ?
Cd1 C8 2_767 2.721(5) ?
N1 C15 . 1.319(6) ?
N1 C9 . 1.389(6) ?
N2 C15 . 1.343(6) ?
N2 C14 . 1.365(7) ?
N2 H2A . 0.8600 ?
N3 C17 . 1.332(6) ?
N3 C18 . 1.355(6) ?
N3 C16 . 1.476(6) ?
N4 C17 . 1.316(6) ?
N4 C19 . 1.370(6) ?
N4 Cd1 2_677 2.237(4) ?
O1 C1 . 1.242(5) ?
O2 C1 . 1.270(5) ?
O3 C8 . 1.249(6) ?
O3 Cd1 2_767 2.234(3) ?
O4 C8 . 1.246(6) ?
O4 Cd1 2_767 2.565(4) ?
C1 C2 . 1.503(6) ?
C2 C3 . 1.383(7) ?
C2 C7 . 1.402(7) ?
C3 C4 . 1.378(8) ?
C3 H3A . 0.9300 ?
C4 C5 . 1.376(10) ?
C4 H4A . 0.9300 ?
C5 C6 . 1.358(9) ?
C5 H5A . 0.9300 ?
C6 C7 . 1.398(7) ?
C6 H6A . 0.9300 ?
C7 C8 . 1.495(7) ?
C8 Cd1 2_767 2.721(5) ?
C9 C10 . 1.391(7) ?
C9 C14 . 1.393(7) ?
C10 C11 . 1.377(8) ?
C10 H10A . 0.9300 ?
C11 C12 . 1.402(10) ?
C11 H11A . 0.9300 ?
C12 C13 . 1.357(10) ?
C12 H12A . 0.9300 ?
C13 C14 . 1.403(8) ?
C13 H13A . 0.9300 ?
C15 C16 . 1.491(7) ?
C16 H16A . 0.9700 ?
C16 H16B . 0.9700 ?
C17 H17A . 0.9300 ?
C18 C19 . 1.355(7) ?
C18 H18A . 0.9300 ?
C19 H19A . 0.9300 ?
N5 C22 . 1.365(6) ?
N5 C21 . 1.423(8) ?
N5 C20 . 1.498(12) ?
O5 C22 . 1.173(7) ?
C21 H21A . 0.9600 ?
C21 H21B . 0.9600 ?
C21 H21C . 0.9600 ?
C22 H22 . 0.9300 ?
C20 H20A . 0.9600 ?
C20 H20B . 0.9600 ?
C20 H20C . 0.9600 ?

loop_
_geom_hbond_atom_site_label_D
_geom_hbond_atom_site_label_H
_geom_hbond_atom_site_label_A
_geom_hbond_site_symmetry_A
_geom_hbond_distance_DH
_geom_hbond_distance_HA
_geom_hbond_distance_DA
_geom_hbond_angle_DHA
N2 H2A O2 1_455 0.86 1.82 2.679(5) 174.0

loop_
_geom_torsion_atom_site_label_1
_geom_torsion_atom_site_label_2
_geom_torsion_atom_site_label_3
_geom_torsion_atom_site_label_4
_geom_torsion_site_symmetry_1
_geom_torsion_site_symmetry_4
_geom_torsion
Cd1 O1 C1 O2 . . -6.9(5)
Cd1 O1 C1 C2 . . 177.4(4)
Cd1 O2 C1 O1 . . 6.8(5)
Cd1 O2 C1 C2 . . -177.5(4)
O1 C1 C2 C3 . . 90.6(6)
O2 C1 C2 C3 . . -85.3(6)
O1 C1 C2 C7 . . -87.5(6)
O2 C1 C2 C7 . . 96.6(6)
C7 C2 C3 C4 . . 4.2(9)
C1 C2 C3 C4 . . -174.0(6)
C2 C3 C4 C5 . . -0.7(12)
C3 C4 C5 C6 . . -2.0(13)
C4 C5 C6 C7 . . 1.0(12)
C5 C6 C7 C2 . . 2.5(10)
C5 C6 C7 C8 . . -179.0(6)
C3 C2 C7 C6 . . -5.0(8)
C1 C2 C7 C6 . . 173.0(5)
C3 C2 C7 C8 . . 176.4(5)
C1 C2 C7 C8 . . -5.5(7)
Cd1 O4 C8 O3 2_767 . 10.5(5)
Cd1 O4 C8 C7 2_767 . -168.5(4)
Cd1 O3 C8 O4 2_767 . -12.2(6)
Cd1 O3 C8 C7 2_767 . 166.8(4)
C6 C7 C8 O4 . . 7.0(8)
C2 C7 C8 O4 . . -174.6(5)
C6 C7 C8 O3 . . -172.1(5)
C2 C7 C8 O3 . . 6.4(7)
C6 C7 C8 Cd1 . 2_767 -119.7(14)
C2 C7 C8 Cd1 . 2_767 58.7(16)
C15 N1 C9 C10 . . -179.7(5)
Cd1 N1 C9 C10 . . -7.1(7)
C15 N1 C9 C14 . . -0.9(5)
Cd1 N1 C9 C14 . . 171.7(3)
N1 C9 C10 C11 . . -179.8(6)
C14 C9 C10 C11 . . 1.5(8)
C9 C10 C11 C12 . . -0.9(10)
C10 C11 C12 C13 . . 0.2(12)
C11 C12 C13 C14 . . -0.1(11)
C15 N2 C14 C9 . . -0.3(6)
C15 N2 C14 C13 . . -179.0(6)
N1 C9 C14 N2 . . 0.7(6)
C10 C9 C14 N2 . . 179.6(5)
N1 C9 C14 C13 . . 179.6(5)
C10 C9 C14 C13 . . -1.5(8)
C12 C13 C14 N2 . . 179.3(6)
C12 C13 C14 C9 . . 0.7(10)
C9 N1 C15 N2 . . 0.7(5)
Cd1 N1 C15 N2 . . -170.6(3)
C9 N1 C15 C16 . . -176.3(4)
Cd1 N1 C15 C16 . . 12.4(7)
C14 N2 C15 N1 . . -0.3(6)
C14 N2 C15 C16 . . 176.9(4)
C17 N3 C16 C15 . . -37.6(7)
C18 N3 C16 C15 . . 148.3(5)
N1 C15 C16 N3 . . 90.4(6)
N2 C15 C16 N3 . . -86.4(5)
C19 N4 C17 N3 . . -1.1(6)
Cd1 N4 C17 N3 2_677 . 179.0(3)
C18 N3 C17 N4 . . 1.1(6)
C16 N3 C17 N4 . . -173.9(4)
C17 N3 C18 C19 . . -0.6(6)
C16 N3 C18 C19 . . 174.4(5)
N3 C18 C19 N4 . . -0.1(7)
C17 N4 C19 C18 . . 0.8(7)
Cd1 N4 C19 C18 2_677 . -179.4(4)
C21 N5 C22 O5 . . -27(3)
C20 N5 C22 O5 . . 166.4(19)

_cod_database_fobs_code 2020514
